data_9015729
loop_
_publ_author_name
'Lucas, S.'
'Caignaert, V.'
'Hervieu, M.'
'Michel, C.'
'Raveau, B.'

_publ_section_title
;
 The layered cuprates Sr2-xLn1+xCu2O6-d: a structure built up
 from the two limit structures Sr2LnCu2O6 and Sr6Ln3Cu6O17
 (Ln=Pr,Y)
 _cod_database_code 1001506
;
_journal_name_full 'European Journal of Solid State and Inorganic Chemistry'
_journal_page_first 399
_journal_page_last 409
_journal_volume 29
_journal_year 1992
_chemical_formula_sum 'Cu6 O17 Pr3 Sr6'
_space_group_IT_number 71
_symmetry_space_group_name_Hall '-I 2 2'
_symmetry_space_group_name_H-M 'I m m m'
_cell_angle_alpha 90
_cell_angle_beta 90
_cell_angle_gamma 90
_cell_length_a 3.7626
_cell_length_b 11.5157
_cell_length_c 20.1199
_cell_formula_units_Z 2
_cell_volume 871.775
_database_code_amcsd 0012554
_exptl_crystal_density_diffrn 6.102
_cod_duplicate_entry 1001506
_cod_original_formula_sum 'Pr3 Sr6 Cu6 O17'
_cod_database_code 9015729
_amcsd_formula_title 'Cu2 O5.667 Pr Sr2'

loop_
_space_group_symop_operation_xyz
x,y,z
1/2+x,1/2+y,1/2+z
x,-y,z
1/2+x,1/2-y,1/2+z
-x,y,-z
1/2-x,1/2+y,1/2-z
-x,y,z
1/2-x,1/2+y,1/2+z
x,-y,-z
1/2+x,1/2-y,1/2-z
x,y,-z
1/2+x,1/2+y,1/2-z
-x,-y,z
1/2-x,1/2-y,1/2+z
-x,-y,-z
1/2-x,1/2-y,1/2-z

loop_
_atom_site_label
_atom_site_fract_x
_atom_site_fract_y
_atom_site_fract_z
_atom_site_occupancy
Pr1 0.00000 0.00000 0.00000 1.00000
Sr1 0.00000 0.30050 0.00000 0.27000
Pr2 0.00000 0.30050 0.00000 0.73000
Sr2 0.00000 0.00000 0.19680 0.73000
Pr3 0.00000 0.00000 0.19680 0.27000
Sr3 0.00000 0.32290 0.17720 1.00000
Cu1 0.00000 0.00000 0.58810 1.00000
Cu2 0.00000 0.35170 0.60070 1.00000
O1 0.00000 0.16140 0.41520 1.00000
O2 0.00000 0.13610 0.09760 1.00000
O3 0.00000 0.00000 0.68490 1.00000
O4 0.00000 0.34820 0.70120 1.00000
O5 0.00000 0.36680 0.50000 1.00000
O6 0.29500 0.00000 0.50000 0.50000

loop_
_cod_related_entry_id
_cod_related_entry_database
_cod_related_entry_code
1 AMCSD 0012554
